data_1010618
loop_
_publ_author_name
'Braekken, H'

_publ_section_title
;
Die Kristallstrukturen der Trioxide von Chrom, Molybdaen und Wolfram
;
_journal_coden_ASTM ZEKGAX
_journal_name_full
;
Zeitschrift fuer Kristallographie, Kristallgeometrie, Kristallphysik,
Kristallchemie (-144,1977)
;
_journal_page_first 484
_journal_page_last 489
_journal_volume 78
_journal_year 1931
_chemical_formula_structural 'W O3'
_chemical_formula_sum 'O3 W'
_chemical_name_systematic 'Tungsten trioxide'
_space_group_IT_number 2
_symmetry_cell_setting triclinic
_symmetry_Int_Tables_number 2
_symmetry_space_group_name_Hall '-P 1'
_symmetry_space_group_name_H-M 'P -1'
_cell_angle_alpha 90
_cell_angle_beta 90
_cell_angle_gamma 90
_cell_formula_units_Z 4
_cell_length_a 7.28(5)
_cell_length_b 7.48(5)
_cell_length_c 3.82(5)
_cell_volume 208.0
_cod_database_code 1010618

loop_
_symmetry_equiv_pos_as_xyz
x,y,z
-x,-y,-z

loop_
_atom_site_label
_atom_site_type_symbol
_atom_site_symmetry_multiplicity
_atom_site_Wyckoff_symbol
_atom_site_fract_x
_atom_site_fract_y
_atom_site_fract_z
_atom_site_occupancy
_atom_site_attached_hydrogens
_atom_site_calc_flag
W1 W6+ 2 i 0.25 0.031 0.0625 1. 0 d
W2 W6+ 2 i 0.25 0.531 0.0625 1. 0 d
O1 O2- 1 a 0. 0. 0. 1. 0 d
O2 O2- 1 d 0.5 0. 0. 1. 0 d
O3 O2- 1 c 0. 0.5 0. 1. 0 d
O4 O2- 1 e 0.5 0.5 0. 1. 0 d
O5 O2- 2 i 0.25 0.281 0. 1. 0 d
O6 O2- 2 i 0.25 0.219 0. 1. 0 d
O7 O2- 2 i 0.25 0.031 0.5625 1. 0 d
O8 O2- 2 i 0.25 0.531 0.4375 1. 0 d

loop_
_atom_type_symbol
_atom_type_oxidation_number
W6+ 6.000
O2- -2.000
